data_4032373
loop_
_publ_author_name
'Aksenov, Alexander V.'
'Aksenov, Dmitrii A.'
'Orazova, Naila A.'
'Aksenov, Nicolai A.'
'Griaznov, Georgii D.'
'De Carvalho, Annelise'
'Kiss, Robert'
'Mathieu, V\'eronique'
'Kornienko, Alexander'
'Rubin, Michael'

_publ_section_title
;
 One-Pot, Three-Component Assembly of Indoloquinolines: Total Synthesis of
 Isocryptolepine.
;
_journal_issue 6
_journal_name_full 'The Journal of organic chemistry'
_journal_page_first 3011
_journal_page_last 3018
_journal_paper_doi 10.1021/acs.joc.6b03084
_journal_volume 82
_journal_year 2017
_chemical_absolute_configuration ad
_chemical_formula_moiety 'C17 H14 N2 O2'
_chemical_formula_sum 'C17 H14 N2 O2'
_chemical_formula_weight 278.30
_chemical_name_systematic 2,3-dimethoxy-11H-indolo[3,2-c]quinoline
_space_group_crystal_system tetragonal
_space_group_IT_number 110
_space_group_name_Hall 'I 4bw -2c'
_space_group_name_H-M_alt 'I 41 c d'
_symmetry_space_group_name_Hall 'I 4bw -2c'
_symmetry_space_group_name_H-M 'I 41 c d'
_atom_sites_solution_hydrogens mixed
_atom_sites_solution_primary dual
_audit_creation_date 2016-12-30
_audit_creation_method
;
Olex2 1.2
(compiled 2016.11.30 svn.r3356 for OlexSys, GUI svn.r5269)
;
_cell_angle_alpha 90
_cell_angle_beta 90
_cell_angle_gamma 90
_cell_formula_units_Z 16
_cell_length_a 20.00573(15)
_cell_length_b 20.00573(15)
_cell_length_c 13.20742(18)
_cell_measurement_reflns_used 7787
_cell_measurement_temperature 100.00(10)
_cell_measurement_theta_max 73.9470
_cell_measurement_theta_min 4.3900
_cell_volume 5286.00(9)
_computing_cell_refinement 'CrysAlisPro 1.171.38.41 (Rigaku OD, 2015)'
_computing_data_collection 'CrysAlisPro 1.171.38.41 (Rigaku OD, 2015)'
_computing_data_reduction 'CrysAlisPro 1.171.38.41 (Rigaku OD, 2015)'
_computing_molecular_graphics 'Olex2 (Dolomanov et al., 2009)'
_computing_publication_material 'Olex2 (Dolomanov et al., 2009)'
_computing_structure_refinement 'ShelXL (Sheldrick, 2015)'
_computing_structure_solution 'ShelXD (Sheldrick, 2008)'
_diffrn_ambient_environment N~2~
_diffrn_ambient_temperature 100.00(10)
_diffrn_detector 'CCD plate'
_diffrn_detector_area_resol_mean 5.2529
_diffrn_detector_type AtlasS2
_diffrn_measured_fraction_theta_full 0.999
_diffrn_measured_fraction_theta_max 0.8482
_diffrn_measurement_details
;
List of Runs (angles in degrees, time in seconds):

  # Type    Start    End  Width  t~exp~   \w     \q     \k     \f   Frames
--------------------------------------------------------------------------
  1  \w    -60.00 -14.00   1.00    7.18    --  -42.10 -57.00  30.00   46
  2  \w    -44.00 -11.00   1.00    7.18    --  -42.10 -77.00   0.00   33
  3  \f    245.00 272.00   1.00    7.18 -42.10 -42.10 -60.00    --    27
  4  \w    -66.00  29.00   1.00    7.18    --  -42.10  57.00 120.00   95
  5  \w   -115.00 -83.00   1.00    7.18    --  -42.10 -77.00   0.00   32
  6  \f    335.00 360.00   1.00    7.18 -42.10 -42.10 -60.00    --    25
  7  \w    137.00 164.00   1.00   32.48    --  107.59  61.00 -30.00   27
  8  \w     76.00 103.00   1.00   32.48    --  107.59  77.00 -30.00   27
  9  \w     78.00 104.00   1.00   32.48    --  107.59  61.00 -30.00   26
 10  \w     78.00 105.00   1.00   32.48    --  107.59  61.00  30.00   27
 11  \w     78.00 104.00   1.00   32.48    --  107.59  61.00   0.00   26
 12  \w     75.00 101.00   1.00   32.48    --  107.59  77.00  30.00   26
 13  \w     82.00 109.00   1.00   32.48    --  107.59  45.00  30.00   27
 14  \w    114.00 140.00   1.00   32.48    --  107.59 -77.00 -30.00   26
 15  \w     79.00 104.00   1.00   32.48    --  107.59  61.00  60.00   25
 16  \w     84.00 109.00   1.00   32.48    --  107.59  45.00   0.00   25
 17  \w     33.00  94.00   1.00   32.48    --  107.59 -77.00 -30.00   61
 18  \w     76.00 178.00   1.00   32.48    --  107.59  77.00   0.00  102
 19  \w     96.00 176.00   1.00   32.48    --  107.59  61.00 150.00   80
;
_diffrn_measurement_device 'four-circle diffractometer'
_diffrn_measurement_device_type 'SuperNova, Dual, Cu at zero, AtlasS2'
_diffrn_measurement_method '\w and \f scans'
_diffrn_orient_matrix_type 'CrysAlisPro convention (1999,Acta A55,543-557)'
_diffrn_orient_matrix_UB_11 -0.0703417000
_diffrn_orient_matrix_UB_12 -0.0280752000
_diffrn_orient_matrix_UB_13 -0.0213440000
_diffrn_orient_matrix_UB_21 -0.0278149000
_diffrn_orient_matrix_UB_22 0.0716198000
_diffrn_orient_matrix_UB_23 -0.0058617000
_diffrn_orient_matrix_UB_31 0.0145889000
_diffrn_orient_matrix_UB_32 0.0015599000
_diffrn_orient_matrix_UB_33 -0.1145820000
_diffrn_radiation_monochromator mirror
_diffrn_radiation_probe x-ray
_diffrn_radiation_type 'Cu K\a'
_diffrn_radiation_wavelength 1.54184
_diffrn_reflns_av_R_equivalents 0.0293
_diffrn_reflns_av_unetI/netI 0.0232
_diffrn_reflns_Laue_measured_fraction_full 0.999
_diffrn_reflns_Laue_measured_fraction_max 0.991
_diffrn_reflns_limit_h_max 24
_diffrn_reflns_limit_h_min -23
_diffrn_reflns_limit_k_max 22
_diffrn_reflns_limit_k_min -22
_diffrn_reflns_limit_l_max 14
_diffrn_reflns_limit_l_min -15
_diffrn_reflns_number 11191
_diffrn_reflns_point_group_measured_fraction_full 0.959
_diffrn_reflns_point_group_measured_fraction_max 0.935
_diffrn_reflns_theta_full 67.684
_diffrn_reflns_theta_max 74.072
_diffrn_reflns_theta_min 4.420
_diffrn_source 'micro-focus sealed X-ray tube'
_diffrn_source_type 'SuperNova (Cu) X-ray Source'
_exptl_absorpt_coefficient_mu 0.754
_exptl_absorpt_correction_T_max 1.00000
_exptl_absorpt_correction_T_min 0.46705
_exptl_absorpt_correction_type multi-scan
_exptl_absorpt_process_details
;
CrysAlisPro 1.171.38.41 (Rigaku Oxford Diffraction, 2015)
Empirical absorption correction using spherical harmonics,
 implemented in SCALE3 ABSPACK scaling algorithm.
;
_exptl_crystal_colour 'metallic light colourless'
_exptl_crystal_colour_lustre metallic
_exptl_crystal_colour_modifier light
_exptl_crystal_colour_primary colourless
_exptl_crystal_density_diffrn 1.399
_exptl_crystal_description prism
_exptl_crystal_F_000 2336
_exptl_crystal_recrystallization_method 'Recrystallized from EtOH'
_exptl_crystal_size_max 0.263
_exptl_crystal_size_mid 0.064
_exptl_crystal_size_min 0.053
_refine_diff_density_max 0.329
_refine_diff_density_min -0.324
_refine_diff_density_rms 0.043
_refine_ls_abs_structure_details
;
 Flack x determined using 1009 quotients [(I+)-(I-)]/[(I+)+(I-)]
 (Parsons, Flack and Wagner, Acta Cryst. B69 (2013) 249-259).
;
_refine_ls_abs_structure_Flack 0.02(9)
_refine_ls_extinction_method none
_refine_ls_goodness_of_fit_ref 1.062
_refine_ls_hydrogen_treatment mixed
_refine_ls_matrix_type full
_refine_ls_number_parameters 187
_refine_ls_number_reflns 2526
_refine_ls_number_restraints 1
_refine_ls_restrained_S_all 1.062
_refine_ls_R_factor_all 0.0369
_refine_ls_R_factor_gt 0.0346
_refine_ls_shift/su_max 0.000
_refine_ls_shift/su_mean 0.000
_refine_ls_structure_factor_coef Fsqd
_refine_ls_weighting_details 'w=1/[\s^2^(Fo^2^)+(0.0558P)^2^+2.3325P] where P=(Fo^2^+2Fc^2^)/3'
_refine_ls_weighting_scheme calc
_refine_ls_wR_factor_gt 0.0870
_refine_ls_wR_factor_ref 0.0878
_reflns_Friedel_coverage 0.803
_reflns_Friedel_fraction_full 0.914
_reflns_Friedel_fraction_max 0.874
_reflns_number_gt 2374
_reflns_number_total 2526
_reflns_threshold_expression 'I > 2\s(I)'
_cod_data_source_file jo6b03084_si_002.cif
_cod_data_source_block anna_ded_alkaloid_59_twin1_hklf4
_cod_depositor_comments 'Adding full bibliography for 4032372--4032373.cif.'
_cod_original_cell_volume 5286.00(11)
_cod_database_code 4032373
_chemical_oxdiff_formula 'C11 H10 N O'
_shelx_space_group_comment
;
The symmetry employed for this shelxl refinement is uniquely defined
by the following loop, which should always be used as a source of
symmetry information in preference to the above space-group names.
They are only intended as comments.
;
_olex2_refinement_description
;
1. Fixed Uiso
 At 1.2 times of:
  All C(H) groups
 At 1.5 times of:
  All C(H,H,H) groups
2.a Aromatic/amide H refined with riding coordinates:
 C8(H8), C3(H3), C4(H4), C13(H13), C1(H1A), C11(H11), C2(H2)
2.b Fitted pentagon refined as free rotating group:
 C14(C15,C5,N1,C6)
2.c Idealised Me refined as rotating group:
 C16(H16A,H16B,H16C), C17(H17A,H17B,H17C)
;
_shelx_shelxl_version_number 2014/7
_olex2_exptl_crystal_mounting_method 'Acrylic glue on the glass stick'
_olex2_submission_special_instructions 'No special instructions were received'
_oxdiff_exptl_absorpt_empirical_details
;
Empirical correction (ABSPACK) includes:
- Absorption correction using spherical harmonics
- Frame scaling
;
_oxdiff_exptl_absorpt_empirical_full_max 2.336
_oxdiff_exptl_absorpt_empirical_full_min 0.661
_oxdiff_twin_integration_method simultaneous
_oxdiff_twin_items 2
_twin_special_details
;
Component 2 rotated by -179.8715\% 
 around [1.00 0.01 0.06] (reciprocal) or [0.99 0.01 0.13] (direct)
;

loop_
_space_group_symop_operation_xyz
'x, y, z'
'-y, x+1/2, z+1/4'
'-x, -y, z'
'y, -x+1/2, z+1/4'
'-x, y, z+1/2'
'x, -y, z+1/2'
'-y+1/2, -x, z+1/4'
'y+1/2, x, z+1/4'
'x+1/2, y+1/2, z+1/2'
'-y+1/2, x+1, z+3/4'
'-x+1/2, -y+1/2, z+1/2'
'y+1/2, -x+1, z+3/4'
'-x+1/2, y+1/2, z+1'
'x+1/2, -y+1/2, z+1'
'-y+1, -x+1/2, z+3/4'
'y+1, x+1/2, z+3/4'

loop_
_atom_site_label
_atom_site_type_symbol
_atom_site_fract_x
_atom_site_fract_y
_atom_site_fract_z
_atom_site_U_iso_or_equiv
_atom_site_adp_type
_atom_site_occupancy
_atom_site_site_symmetry_order
_atom_site_calc_flag
_atom_site_refinement_flags_posn
C12 C 0.38998(12) 0.44210(12) 0.45033(19) 0.0129(5) Uani 1 1 d .
C14 C 0.43388(9) 0.57003(8) 0.49363(9) 0.0134(5) Uani 1 1 d .
C15 C 0.45613(9) 0.63037(7) 0.53914(11) 0.0139(5) Uani 1 1 d G
C5 C 0.45158(9) 0.62279(7) 0.64581(11) 0.0142(5) Uani 1 1 d G
N1 N 0.42651(9) 0.55776(7) 0.66624(9) 0.0143(4) Uani 1 1 d G
C6 C 0.41557(9) 0.52516(6) 0.57219(12) 0.0135(5) Uani 1 1 d G
C7 C 0.39226(12) 0.46129(12) 0.55395(18) 0.0145(5) Uani 1 1 d .
N2 N 0.40905(10) 0.48373(10) 0.37207(15) 0.0147(4) Uani 1 1 d .
C9 C 0.35015(12) 0.35280(12) 0.6040(2) 0.0151(5) Uani 1 1 d .
C8 C 0.37087(12) 0.41593(12) 0.62991(19) 0.0144(5) Uani 1 1 d .
H8 H 0.3709 0.4290 0.6975 0.017 Uiso 1 1 calc R
C3 C 0.49563(14) 0.73026(13) 0.6755(2) 0.0198(5) Uani 1 1 d .
H3 H 0.5099 0.7634 0.7198 0.024 Uiso 1 1 calc R
C4 C 0.47144(13) 0.67014(13) 0.7140(2) 0.0171(5) Uani 1 1 d .
H4 H 0.4689 0.6625 0.7833 0.021 Uiso 1 1 calc R
C13 C 0.43004(11) 0.54471(12) 0.39492(19) 0.0133(5) Uani 1 1 d .
H13 H 0.4431 0.5725 0.3420 0.016 Uiso 1 1 calc R
C10 C 0.35047(12) 0.33242(12) 0.5004(2) 0.0151(5) Uani 1 1 d .
C1 C 0.47904(12) 0.69275(12) 0.5024(2) 0.0170(5) Uani 1 1 d .
H1A H 0.4809 0.7010 0.4332 0.020 Uiso 1 1 calc R
C11 C 0.36772(12) 0.37677(13) 0.4258(2) 0.0149(5) Uani 1 1 d .
H11 H 0.3648 0.3639 0.3583 0.018 Uiso 1 1 calc R
C2 C 0.49868(13) 0.74138(12) 0.5707(2) 0.0196(5) Uani 1 1 d .
H2 H 0.5142 0.7822 0.5467 0.024 Uiso 1 1 calc R
O1 O 0.32809(9) 0.30516(9) 0.66993(14) 0.0189(4) Uani 1 1 d .
O2 O 0.33256(9) 0.26749(9) 0.48507(14) 0.0183(4) Uani 1 1 d .
C16 C 0.33942(14) 0.24174(13) 0.3848(2) 0.0223(6) Uani 1 1 d .
H16A H 0.3100 0.2655 0.3401 0.033 Uiso 1 1 calc GR
H16B H 0.3281 0.1951 0.3844 0.033 Uiso 1 1 calc GR
H16C H 0.3848 0.2473 0.3626 0.033 Uiso 1 1 calc GR
C17 C 0.32846(15) 0.32263(13) 0.7749(2) 0.0213(6) Uani 1 1 d .
H17A H 0.3022 0.3623 0.7850 0.032 Uiso 1 1 calc GR
H17B H 0.3736 0.3307 0.7965 0.032 Uiso 1 1 calc GR
H17C H 0.3098 0.2866 0.8138 0.032 Uiso 1 1 calc GR
H1 H 0.4155(17) 0.5396(18) 0.732(3) 0.028(9) Uiso 1 1 d .

loop_
_atom_site_aniso_label
_atom_site_aniso_U_11
_atom_site_aniso_U_22
_atom_site_aniso_U_33
_atom_site_aniso_U_23
_atom_site_aniso_U_13
_atom_site_aniso_U_12
C12 0.0113(11) 0.0131(11) 0.0143(13) -0.0006(9) -0.0012(9) 0.0012(8)
C14 0.0133(11) 0.0134(11) 0.0135(12) 0.0006(9) -0.0004(9) 0.0011(8)
C15 0.0139(11) 0.0154(12) 0.0125(12) -0.0010(9) 0.0003(9) 0.0010(9)
C5 0.0145(11) 0.0135(11) 0.0148(13) 0.0008(9) 0.0004(9) -0.0021(8)
N1 0.0192(10) 0.0122(10) 0.0114(11) 0.0003(8) -0.0007(8) -0.0033(7)
C6 0.0126(11) 0.0153(11) 0.0127(12) -0.0008(9) -0.0015(9) 0.0009(9)
C7 0.0135(11) 0.0158(12) 0.0141(14) -0.0001(9) -0.0006(9) 0.0022(9)
N2 0.0160(10) 0.0169(10) 0.0111(11) -0.0003(7) 0.0002(8) 0.0022(7)
C9 0.0131(11) 0.0151(12) 0.0169(13) 0.0023(9) -0.0007(8) -0.0004(9)
C8 0.0145(11) 0.0158(11) 0.0128(13) -0.0010(9) -0.0013(8) 0.0010(9)
C3 0.0230(12) 0.0148(11) 0.0216(14) -0.0044(10) -0.0007(10) -0.0028(10)
C4 0.0198(12) 0.0180(12) 0.0136(12) -0.0017(9) 0.0007(10) -0.0011(10)
C13 0.0142(11) 0.0142(11) 0.0116(12) 0.0019(9) 0.0002(9) 0.0001(8)
C10 0.0132(11) 0.0134(11) 0.0188(14) -0.0028(9) -0.0016(9) -0.0001(8)
C1 0.0203(12) 0.0156(12) 0.0152(12) 0.0023(10) 0.0027(9) 0.0004(9)
C11 0.0138(11) 0.0172(12) 0.0137(12) -0.0022(9) -0.0004(9) 0.0015(9)
C2 0.0212(12) 0.0137(11) 0.0239(13) 0.0004(10) 0.0044(11) -0.0017(10)
O1 0.0250(9) 0.0158(9) 0.0159(10) 0.0028(7) 0.0006(7) -0.0054(7)
O2 0.0221(9) 0.0127(8) 0.0201(10) -0.0023(7) 0.0000(7) -0.0028(6)
C16 0.0272(13) 0.0158(12) 0.0238(15) -0.0044(10) -0.0023(11) -0.0006(10)
C17 0.0301(15) 0.0186(13) 0.0153(14) 0.0006(10) 0.0028(10) -0.0047(10)

loop_
_atom_type_symbol
_atom_type_description
_atom_type_scat_dispersion_real
_atom_type_scat_dispersion_imag
_atom_type_scat_source
C C 0.0181 0.0091 'International Tables Vol C Tables 4.2.6.8 and 6.1.1.4'
H H 0.0000 0.0000 'International Tables Vol C Tables 4.2.6.8 and 6.1.1.4'
N N 0.0311 0.0180 'International Tables Vol C Tables 4.2.6.8 and 6.1.1.4'
O O 0.0492 0.0322 'International Tables Vol C Tables 4.2.6.8 and 6.1.1.4'

loop_
_geom_angle_atom_site_label_1
_geom_angle_atom_site_label_2
_geom_angle_atom_site_label_3
_geom_angle
N2 C12 C7 123.3(2)
N2 C12 C11 118.1(2)
C11 C12 C7 118.6(2)
C15 C14 C6 108.0
C13 C14 C15 135.93(14)
C13 C14 C6 115.93(14)
C14 C15 C5 108.0
C1 C15 C14 134.92(15)
C1 C15 C5 117.07(15)
C15 C5 N1 108.0
C4 C5 C15 124.13(15)
C4 C5 N1 127.80(15)
C5 N1 H1 126(2)
C6 N1 C5 108.0
C6 N1 H1 125(2)
C14 C6 N1 108.0
C7 C6 C14 122.99(15)
C7 C6 N1 129.01(15)
C6 C7 C12 115.4(2)
C6 C7 C8 124.8(2)
C8 C7 C12 119.9(2)
C13 N2 C12 118.2(2)
C8 C9 C10 120.0(2)
O1 C9 C8 125.5(2)
O1 C9 C10 114.4(2)
C7 C8 H8 119.9
C9 C8 C7 120.2(2)
C9 C8 H8 119.9
C4 C3 H3 119.6
C4 C3 C2 120.8(2)
C2 C3 H3 119.6
C5 C4 C3 117.4(2)
C5 C4 H4 121.3
C3 C4 H4 121.3
C14 C13 H13 117.9
N2 C13 C14 124.2(2)
N2 C13 H13 117.9
C11 C10 C9 120.4(2)
O2 C10 C9 114.4(2)
O2 C10 C11 125.2(2)
C15 C1 H1A 120.4
C2 C1 C15 119.2(2)
C2 C1 H1A 120.4
C12 C11 H11 119.6
C10 C11 C12 120.7(2)
C10 C11 H11 119.6
C3 C2 H2 119.4
C1 C2 C3 121.3(2)
C1 C2 H2 119.4
C9 O1 C17 116.5(2)
C10 O2 C16 117.2(2)
O2 C16 H16A 109.5
O2 C16 H16B 109.5
O2 C16 H16C 109.5
H16A C16 H16B 109.5
H16A C16 H16C 109.5
H16B C16 H16C 109.5
O1 C17 H17A 109.5
O1 C17 H17B 109.5
O1 C17 H17C 109.5
H17A C17 H17B 109.5
H17A C17 H17C 109.5
H17B C17 H17C 109.5

loop_
_geom_bond_atom_site_label_1
_geom_bond_atom_site_label_2
_geom_bond_distance
C12 C7 1.422(3)
C12 N2 1.381(3)
C12 C11 1.418(3)
C14 C15 1.4200
C14 C6 1.4200
C14 C13 1.401(3)
C15 C5 1.4200
C15 C1 1.415(3)
C5 N1 1.4200
C5 C4 1.366(3)
N1 C6 1.4200
N1 H1 0.97(4)
C6 C7 1.381(3)
C7 C8 1.419(3)
N2 C13 1.325(3)
C9 C8 1.373(3)
C9 C10 1.427(4)
C9 O1 1.364(3)
C8 H8 0.9300
C3 H3 0.9300
C3 C4 1.392(4)
C3 C2 1.403(4)
C4 H4 0.9300
C13 H13 0.9300
C10 C11 1.370(4)
C10 O2 1.363(3)
C1 H1A 0.9300
C1 C2 1.384(4)
C11 H11 0.9300
C2 H2 0.9300
O1 C17 1.430(3)
O2 C16 1.427(3)
C16 H16A 0.9600
C16 H16B 0.9600
C16 H16C 0.9600
C17 H17A 0.9600
C17 H17B 0.9600
C17 H17C 0.9600

loop_
_geom_torsion_atom_site_label_1
_geom_torsion_atom_site_label_2
_geom_torsion_atom_site_label_3
_geom_torsion_atom_site_label_4
_geom_torsion
C12 C7 C8 C9 2.2(3)
C12 N2 C13 C14 -0.3(3)
C14 C15 C5 N1 0.0
C14 C15 C5 C4 177.2(2)
C14 C15 C1 C2 -178.51(18)
C14 C6 C7 C12 2.2(3)
C14 C6 C7 C8 -177.28(18)
C15 C14 C6 N1 0.0
C15 C14 C6 C7 -179.3(2)
C15 C14 C13 N2 177.03(17)
C15 C5 N1 C6 0.0
C15 C5 C4 C3 2.1(3)
C15 C1 C2 C3 -0.7(4)
C5 C15 C1 C2 3.1(3)
C5 N1 C6 C14 0.0
C5 N1 C6 C7 179.3(2)
N1 C5 C4 C3 178.80(18)
N1 C6 C7 C12 -176.98(16)
N1 C6 C7 C8 3.5(3)
C6 C14 C15 C5 0.0
C6 C14 C15 C1 -178.5(2)
C6 C14 C13 N2 2.0(3)
C6 C7 C8 C9 -178.3(2)
C7 C12 N2 C13 -0.5(3)
C7 C12 C11 C10 -1.7(3)
N2 C12 C7 C6 -0.4(3)
N2 C12 C7 C8 179.1(2)
N2 C12 C11 C10 177.6(2)
C9 C10 C11 C12 4.4(4)
C9 C10 O2 C16 -172.8(2)
C8 C9 C10 C11 -3.8(4)
C8 C9 C10 O2 176.3(2)
C8 C9 O1 C17 -1.7(4)
C4 C5 N1 C6 -177.1(2)
C4 C3 C2 C1 -1.2(4)
C13 C14 C15 C5 -175.3(2)
C13 C14 C15 C1 6.2(3)
C13 C14 C6 N1 176.38(18)
C13 C14 C6 C7 -3.0(2)
C10 C9 C8 C7 0.4(4)
C10 C9 O1 C17 178.5(2)
C1 C15 C5 N1 178.81(19)
C1 C15 C5 C4 -3.9(2)
C11 C12 C7 C6 178.9(2)
C11 C12 C7 C8 -1.6(3)
C11 C12 N2 C13 -179.8(2)
C11 C10 O2 C16 7.3(4)
C2 C3 C4 C5 0.5(4)
O1 C9 C8 C7 -179.5(2)
O1 C9 C10 C11 176.1(2)
O1 C9 C10 O2 -3.8(3)
O2 C10 C11 C12 -175.7(2)

loop_
_twin_individual_id
_twin_individual_mass_fraction_refined
_oxdiff_twin_reflns_isolated
_oxdiff_twin_reflns_overlapped
_twin_individual_twin_lattice_type
_twin_individual_twin_matrix_11
_twin_individual_twin_matrix_12
_twin_individual_twin_matrix_13
_twin_individual_twin_matrix_21
_twin_individual_twin_matrix_22
_twin_individual_twin_matrix_23
_twin_individual_twin_matrix_31
_twin_individual_twin_matrix_32
_twin_individual_twin_matrix_33
1 0.9778 10173 1292 ref 1.0000 0.0000 0.0000 0.0000 1.0000 0.0000 0.0000 0.0000 1.0000
2 0.0222 9827 1292 nmt 0.9809 -0.0156 0.1636 0.0173 -1.0063 0.0294 0.1166 -0.0045 -0.9692
